data_2227856
loop_
_publ_author_name
'Tang, Ping'
'Ma, Dan'
'Chen, Zhan-qing'

_publ_section_title
;
 Hexaaquacobalt(II) 4,4'-(1,2-dihydroxyethane-1,2-diyl)dibenzoate
 monohydrate
;
_journal_coeditor_code NK2059
_journal_issue 10
_journal_name_full 'Acta Crystallographica Section E'
_journal_page_first m1322
_journal_paper_doi 10.1107/S1600536810037451
_journal_volume 66
_journal_year 2010
_chemical_formula_iupac '[Co (H2 O)6] (C16 H12 O6) , H2 O'
_chemical_formula_moiety 'H12 Co O6, C16 H12 O6, H2 O'
_chemical_formula_sum 'C16 H26 Co O13'
_chemical_formula_weight 485.30
_chemical_name_systematic
;
Hexaaquacobalt(II) 4,4'-(1,2-dihydroxyethane-1,2-diyl)dibenzoate monohydrate
;
_space_group_IT_number 11
_symmetry_cell_setting monoclinic
_symmetry_space_group_name_Hall '-P 2yb'
_symmetry_space_group_name_H-M 'P 1 21/m 1'
_atom_sites_solution_hydrogens geom
_atom_sites_solution_primary direct
_atom_sites_solution_secondary difmap
_audit_creation_method SHELXL-97
_cell_angle_alpha 90.00
_cell_angle_beta 104.1150(10)
_cell_angle_gamma 90.00
_cell_formula_units_Z 2
_cell_length_a 6.0430(6)
_cell_length_b 20.487(2)
_cell_length_c 8.6341(9)
_cell_measurement_reflns_used 2215
_cell_measurement_temperature 298(2)
_cell_measurement_theta_max 23.954
_cell_measurement_theta_min 2.478
_cell_volume 1036.65(18)
_computing_cell_refinement 'SAINT (Bruker, 2007)'
_computing_data_collection 'SMART (Bruker, 2007)'
_computing_data_reduction 'SAINT (Bruker, 2007)'
_computing_molecular_graphics 'SHELXTL (Sheldrick, 2008)'
_computing_publication_material 'SHELXTL (Sheldrick, 2008)'
_computing_structure_refinement 'SHELXL97 (Sheldrick, 2008)'
_computing_structure_solution 'SHELXS97 (Sheldrick, 2008)'
_diffrn_ambient_temperature 298(2)
_diffrn_measured_fraction_theta_full 0.995
_diffrn_measured_fraction_theta_max 0.995
_diffrn_measurement_device_type 'Bruker SMART 1000 CCD area-detector'
_diffrn_measurement_method '\f and \w scans'
_diffrn_radiation_monochromator graphite
_diffrn_radiation_source 'fine-focus sealed tube'
_diffrn_radiation_type MoK\a
_diffrn_radiation_wavelength 0.71073
_diffrn_reflns_av_R_equivalents 0.0385
_diffrn_reflns_av_sigmaI/netI 0.0425
_diffrn_reflns_limit_h_max 7
_diffrn_reflns_limit_h_min -6
_diffrn_reflns_limit_k_max 24
_diffrn_reflns_limit_k_min -24
_diffrn_reflns_limit_l_max 10
_diffrn_reflns_limit_l_min -8
_diffrn_reflns_number 5184
_diffrn_reflns_theta_full 24.99
_diffrn_reflns_theta_max 24.99
_diffrn_reflns_theta_min 1.99
_diffrn_standards_number 0
_exptl_absorpt_coefficient_mu 0.894
_exptl_absorpt_correction_T_max 0.8557
_exptl_absorpt_correction_T_min 0.7276
_exptl_absorpt_correction_type multi-scan
_exptl_absorpt_process_details '(SADABS; Bruker, 2007)'
_exptl_crystal_colour red
_exptl_crystal_density_diffrn 1.555
_exptl_crystal_density_method 'not measured'
_exptl_crystal_description block
_exptl_crystal_F_000 506
_exptl_crystal_size_max 0.38
_exptl_crystal_size_mid 0.20
_exptl_crystal_size_min 0.18
_refine_diff_density_max 0.584
_refine_diff_density_min -0.460
_refine_ls_extinction_coef 0.0093(18)
_refine_ls_extinction_expression Fc^*^=kFc[1+0.001xFc^2^\l^3^/sin(2\q)]^-1/4^
_refine_ls_extinction_method SHELXL
_refine_ls_goodness_of_fit_ref 1.254
_refine_ls_hydrogen_treatment constr
_refine_ls_matrix_type full
_refine_ls_number_parameters 144
_refine_ls_number_reflns 1867
_refine_ls_number_restraints 11
_refine_ls_restrained_S_all 1.388
_refine_ls_R_factor_all 0.0810
_refine_ls_R_factor_gt 0.0745
_refine_ls_shift/su_max 0.000
_refine_ls_shift/su_mean 0.000
_refine_ls_structure_factor_coef Fsqd
_refine_ls_weighting_details 'calc w=1/[\s^2^(Fo^2^)+(0.0000P)^2^+7.8675P] where P=(Fo^2^+2Fc^2^)/3'
_refine_ls_weighting_scheme calc
_refine_ls_wR_factor_gt 0.1744
_refine_ls_wR_factor_ref 0.1768
_reflns_number_gt 1675
_reflns_number_total 1867
_reflns_threshold_expression I>2\s(I)
_cod_data_source_file nk2059.cif
_cod_data_source_block I
_cod_original_cell_volume 1036.66(18)
_cod_original_sg_symbol_H-M 'P 21/m'
_cod_database_code 2227856
_cod_database_fobs_code 2227856

loop_
_symmetry_equiv_pos_as_xyz
'x, y, z'
'-x, y+1/2, -z'
'-x, -y, -z'
'x, -y-1/2, z'

loop_
_atom_site_type_symbol
_atom_site_label
_atom_site_fract_x
_atom_site_fract_y
_atom_site_fract_z
_atom_site_U_iso_or_equiv
_atom_site_adp_type
_atom_site_calc_flag
_atom_site_refinement_flags
_atom_site_occupancy
_atom_site_disorder_assembly
_atom_site_disorder_group
Co Co1 0.8509(2) 0.2500 0.54019(15) 0.0234(4) Uani d S 1 . .
O O1 0.4205(10) 0.1418(3) -0.2097(7) 0.0505(16) Uani d . 1 . .
O O2 0.1731(10) 0.1522(3) -0.0588(8) 0.0616(19) Uani d . 1 . .
O O3 0.8284(10) -0.0725(3) 0.4766(7) 0.0536(17) Uani d . 1 . .
H H3 0.7734 -0.0959 0.3999 0.080 Uiso calc R 1 . .
O O1W 0.8192(10) 0.1750(3) 0.6947(7) 0.062(2) Uani d D 1 . .
H H1W 0.6984 0.1651 0.7232 0.093 Uiso d RD 1 . .
H H2W 0.9330 0.1678 0.7727 0.093 Uiso d RD 1 . .
O O2W 0.9112(10) 0.1813(3) 0.3752(7) 0.0540(16) Uani d D 1 . .
H H3W 0.9892 0.1489 0.4198 0.081 Uiso d RD 1 . .
H H4W 0.9848 0.2002 0.3158 0.081 Uiso d RD 1 . .
O O3W 0.5046(14) 0.2500 0.4420(9) 0.061(3) Uani d SD 1 . .
H H5W 0.4269 0.2500 0.5118 0.091 Uiso d SRD 1 . .
H H6W 0.4125 0.2500 0.3502 0.091 Uiso d SRD 1 . .
O O4W 1.2136(12) 0.2500 0.6463(9) 0.0351(17) Uani d SD 1 . .
H H7W 1.2522 0.2875 0.6825 0.053 Uiso d RD 1 . .
O O5W 0.1686(19) 0.2500 0.1613(12) 0.099(4) Uani d SD 1 . .
H H9W 0.1690 0.2164 0.1036 0.148 Uiso d RD 1 . .
C C1 0.3585(14) 0.1323(4) -0.0814(10) 0.044(2) Uani d . 1 . .
C C2 0.5138(13) 0.0948(4) 0.0530(10) 0.041(2) Uani d . 1 . .
C C3 0.7192(14) 0.0687(4) 0.0317(10) 0.045(2) Uani d . 1 . .
H H3A 0.7632 0.0762 -0.0627 0.054 Uiso calc R 1 . .
C C4 0.8566(15) 0.0316(4) 0.1527(10) 0.047(2) Uani d . 1 . .
H H4 0.9921 0.0142 0.1380 0.056 Uiso calc R 1 . .
C C5 0.7956(14) 0.0202(4) 0.2936(10) 0.043(2) Uani d . 1 . .
C C6 0.5928(15) 0.0463(4) 0.3163(10) 0.048(2) Uani d . 1 . .
H H6 0.5508 0.0393 0.4117 0.058 Uiso calc R 1 . .
C C7 0.4528(14) 0.0831(4) 0.1944(10) 0.047(2) Uani d . 1 . .
H H7A 0.3163 0.0999 0.2089 0.056 Uiso calc R 1 . .
C C8 0.9495(15) -0.0203(4) 0.4267(10) 0.046(2) Uani d . 1 . .
H H8A 1.0745 -0.0386 0.3863 0.055 Uiso calc R 1 . .

loop_
_atom_site_aniso_label
_atom_site_aniso_U_11
_atom_site_aniso_U_22
_atom_site_aniso_U_33
_atom_site_aniso_U_12
_atom_site_aniso_U_13
_atom_site_aniso_U_23
Co1 0.0209(7) 0.0289(7) 0.0194(7) 0.000 0.0032(5) 0.000
O1 0.041(3) 0.049(4) 0.053(4) 0.002(3) -0.005(3) 0.010(3)
O2 0.039(4) 0.075(5) 0.062(4) 0.016(3) -0.005(3) 0.024(4)
O3 0.058(4) 0.037(3) 0.054(4) -0.004(3) -0.010(3) 0.004(3)
O1W 0.035(3) 0.086(5) 0.058(4) -0.008(3) -0.002(3) 0.033(4)
O2W 0.056(4) 0.053(4) 0.050(4) 0.000(3) 0.006(3) -0.010(3)
O3W 0.037(5) 0.118(8) 0.024(4) 0.000 -0.001(4) 0.000
O4W 0.033(4) 0.031(4) 0.039(4) 0.000 0.006(3) 0.000
O5W 0.068(7) 0.184(14) 0.046(6) 0.000 0.017(5) 0.000
C1 0.039(5) 0.038(5) 0.047(5) -0.006(4) -0.009(4) 0.008(4)
C2 0.036(4) 0.030(4) 0.045(5) -0.001(3) -0.011(4) 0.004(4)
C3 0.045(5) 0.039(5) 0.044(5) 0.001(4) -0.003(4) 0.007(4)
C4 0.042(5) 0.041(5) 0.047(5) 0.011(4) -0.008(4) 0.004(4)
C5 0.040(5) 0.029(4) 0.047(5) -0.001(3) -0.014(4) 0.002(4)
C6 0.044(5) 0.050(5) 0.041(5) -0.001(4) -0.007(4) 0.008(4)
C7 0.034(4) 0.045(5) 0.054(5) 0.002(4) -0.003(4) 0.009(4)
C8 0.044(5) 0.032(4) 0.048(5) 0.000(4) -0.013(4) 0.006(4)

loop_
_atom_type_symbol
_atom_type_description
_atom_type_scat_dispersion_real
_atom_type_scat_dispersion_imag
_atom_type_scat_source
C C 0.0033 0.0016 'International Tables Vol C Tables 4.2.6.8 and 6.1.1.4'
H H 0.0000 0.0000 'International Tables Vol C Tables 4.2.6.8 and 6.1.1.4'
O O 0.0106 0.0060 'International Tables Vol C Tables 4.2.6.8 and 6.1.1.4'
Co Co 0.3494 0.9721 'International Tables Vol C Tables 4.2.6.8 and 6.1.1.4'

loop_
_geom_angle_atom_site_label_1
_geom_angle_atom_site_label_2
_geom_angle_atom_site_label_3
_geom_angle_site_symmetry_1
_geom_angle_site_symmetry_3
_geom_angle
_geom_angle_publ_flag
O3W Co1 O1W . 4_565 91.2(2) ?
O3W Co1 O1W . . 91.2(2) ?
O1W Co1 O1W 4_565 . 95.6(4) ?
O3W Co1 O2W . . 92.7(2) ?
O1W Co1 O2W 4_565 . 173.2(3) ?
O1W Co1 O2W . . 89.9(3) ?
O3W Co1 O2W . 4_565 92.7(2) ?
O1W Co1 O2W 4_565 4_565 89.9(3) ?
O1W Co1 O2W . 4_565 173.2(3) ?
O2W Co1 O2W . 4_565 84.3(4) ?
O3W Co1 O4W . . 179.3(3) ?
O1W Co1 O4W 4_565 . 88.3(2) ?
O1W Co1 O4W . . 88.3(2) ?
O2W Co1 O4W . . 87.8(2) ?
O2W Co1 O4W 4_565 . 87.8(2) ?
C8 O3 H3 . . 109.5 ?
Co1 O1W H1W . . 125.7 ?
Co1 O1W H2W . . 117.0 ?
H1W O1W H2W . . 108.4 ?
Co1 O2W H3W . . 112.7 ?
Co1 O2W H4W . . 107.9 ?
H3W O2W H4W . . 108.4 ?
Co1 O3W H5W . . 112.9 ?
Co1 O3W H6W . . 138.9 ?
H5W O3W H6W . . 108.2 ?
Co1 O4W H7W . . 108.6 ?
O2 C1 O1 . . 123.5(8) ?
O2 C1 C2 . . 117.2(8) ?
O1 C1 C2 . . 119.3(8) ?
C7 C2 C3 . . 119.0(7) ?
C7 C2 C1 . . 121.2(8) ?
C3 C2 C1 . . 119.7(8) ?
C4 C3 C2 . . 119.6(8) ?
C4 C3 H3A . . 120.2 ?
C2 C3 H3A . . 120.2 ?
C5 C4 C3 . . 121.2(8) ?
C5 C4 H4 . . 119.4 ?
C3 C4 H4 . . 119.4 ?
C4 C5 C6 . . 119.6(7) ?
C4 C5 C8 . . 120.7(8) ?
C6 C5 C8 . . 119.7(8) ?
C5 C6 C7 . . 119.5(8) ?
C5 C6 H6 . . 120.3 ?
C7 C6 H6 . . 120.3 ?
C2 C7 C6 . . 121.1(8) ?
C2 C7 H7A . . 119.4 ?
C6 C7 H7A . . 119.4 ?
O3 C8 C8 . 3_756 107.0(9) ?
O3 C8 C5 . . 111.8(7) ?
C8 C8 C5 3_756 . 112.1(8) ?
O3 C8 H8A . . 108.6 ?
C8 C8 H8A 3_756 . 108.6 ?
C5 C8 H8A . . 108.6 ?

loop_
_geom_bond_atom_site_label_1
_geom_bond_atom_site_label_2
_geom_bond_site_symmetry_2
_geom_bond_distance
_geom_bond_publ_flag
Co1 O3W . 2.058(8) ?
Co1 O1W 4_565 2.074(6) ?
Co1 O1W . 2.074(6) ?
Co1 O2W . 2.097(6) ?
Co1 O2W 4_565 2.097(6) ?
Co1 O4W . 2.159(7) ?
O1 C1 . 1.268(10) ?
O2 C1 . 1.251(11) ?
O3 C8 . 1.420(10) ?
O3 H3 . 0.8200 ?
O1W H1W . 0.8500 ?
O1W H2W . 0.8500 ?
O2W H3W . 0.8500 ?
O2W H4W . 0.8500 ?
O3W H5W . 0.8501 ?
O3W H6W . 0.8500 ?
O4W H7W . 0.8413 ?
O5W H9W . 0.8500 ?
C1 C2 . 1.511(10) ?
C2 C7 . 1.380(12) ?
C2 C3 . 1.404(12) ?
C3 C4 . 1.392(11) ?
C3 H3A . 0.9300 ?
C4 C5 . 1.374(12) ?
C4 H4 . 0.9300 ?
C5 C6 . 1.394(12) ?
C5 C8 . 1.534(10) ?
C6 C7 . 1.399(11) ?
C6 H6 . 0.9300 ?
C7 H7A . 0.9300 ?
C8 C8 3_756 1.513(16) ?
C8 H8A . 0.9800 ?

loop_
_geom_hbond_atom_site_label_D
_geom_hbond_atom_site_label_H
_geom_hbond_atom_site_label_A
_geom_hbond_site_symmetry_A
_geom_hbond_distance_DH
_geom_hbond_distance_HA
_geom_hbond_distance_DA
_geom_hbond_angle_DHA
O3 H3 O1 3_655 0.82 2.00 2.811(8) 167.9
O1W H1W O1 1_556 0.85 1.96 2.814(9) 179.6
O1W H2W O2 1_656 0.85 1.81 2.665(8) 179.1
O2W H3W O3 3_756 0.85 2.00 2.847(8) 179.7
O2W H4W O5W 1_655 0.85 2.19 3.035(11) 178.9
O3W H5W O4W 1_455 0.85 1.93 2.778(11) 172.1
O3W H6W O5W . 0.85 1.91 2.756(13) 171.1
O5W H9W O2 . 0.85 1.93 2.767(10) 169.0
O4W H7W O1 4_666 0.84 1.88 2.695(7) 162.7
O4W H7W O2 4_666 0.84 2.70 3.296(9) 129.6

loop_
_geom_torsion_atom_site_label_1
_geom_torsion_atom_site_label_2
_geom_torsion_atom_site_label_3
_geom_torsion_atom_site_label_4
_geom_torsion_site_symmetry_1
_geom_torsion_site_symmetry_2
_geom_torsion_site_symmetry_3
_geom_torsion_site_symmetry_4
_geom_torsion
_geom_torsion_publ_flag
O2 C1 C2 C7 . . . . 0.1(12) ?
O1 C1 C2 C7 . . . . -179.7(8) ?
O2 C1 C2 C3 . . . . 177.1(8) ?
O1 C1 C2 C3 . . . . -2.8(12) ?
C7 C2 C3 C4 . . . . 0.1(12) ?
C1 C2 C3 C4 . . . . -176.9(7) ?
C2 C3 C4 C5 . . . . -0.4(13) ?
C3 C4 C5 C6 . . . . 0.0(13) ?
C3 C4 C5 C8 . . . . -179.4(7) ?
C4 C5 C6 C7 . . . . 0.7(12) ?
C8 C5 C6 C7 . . . . -179.9(7) ?
C3 C2 C7 C6 . . . . 0.6(13) ?
C1 C2 C7 C6 . . . . 177.5(7) ?
C5 C6 C7 C2 . . . . -1.0(13) ?
C4 C5 C8 O3 . . . . -126.6(9) ?
C6 C5 C8 O3 . . . . 54.0(10) ?
C4 C5 C8 C8 . . . 3_756 113.3(11) ?
C6 C5 C8 C8 . . . 3_756 -66.1(12) ?
